data_4301321
loop_
_publ_author_name
'Shanshan Chen'
'Yongxin Li'
'Jing Zhao'
'Xingwei Li'

_publ_section_title
;
Chelation-Assisted Carbon-Halogen Bond Activation by a Rhodium(I) Complex
;
_journal_name_full 'Inorganic Chemistry'
_journal_page_first 1198
_journal_page_last 1206
_journal_paper_doi 10.1021/ic801878e
_journal_volume 48
_journal_year 2009
_chemical_formula_moiety 'C49 H38 Br2 N P2 Rh, C4 H10 O, C H1.5 N0.5'
_chemical_formula_sum 'C54 H49.5 Br2 N1.5 O P2 Rh'
_chemical_formula_weight 1060.12
_chemical_name_systematic
;

 ?

;
_space_group_IT_number 14
_symmetry_cell_setting monoclinic
_symmetry_space_group_name_Hall '-P 2ybc'
_symmetry_space_group_name_H-M 'P 1 21/c 1'
_atom_sites_solution_hydrogens geom
_atom_sites_solution_primary direct
_atom_sites_solution_secondary difmap
_audit_creation_method SHELXL-97
_cell_angle_alpha 90.00
_cell_angle_beta 96.1040(10)
_cell_angle_gamma 90.00
_cell_formula_units_Z 4
_cell_length_a 12.0657(3)
_cell_length_b 18.4792(4)
_cell_length_c 20.7142(5)
_cell_measurement_reflns_used 7921
_cell_measurement_temperature 173(2)
_cell_measurement_theta_max 24.78
_cell_measurement_theta_min 2.70
_cell_volume 4592.35(19)
_computing_cell_refinement 'Bruker SMART'
_computing_data_collection 'Bruker SMART'
_computing_data_reduction 'Bruker SAINT'
_computing_molecular_graphics 'Bruker SHELXTL'
_computing_publication_material 'Bruker SHELXTL'
_computing_structure_refinement 'SHELXL-97 (Sheldrick, 1997)'
_computing_structure_solution 'SHELXS-97 (Sheldrick, 1990)'
_diffrn_ambient_temperature 173(2)
_diffrn_measured_fraction_theta_full 0.991
_diffrn_measured_fraction_theta_max 0.991
_diffrn_measurement_device_type 'CCD area detector'
_diffrn_measurement_method 'phi and omega scans'
_diffrn_radiation_monochromator graphite
_diffrn_radiation_source 'fine-focus sealed tube'
_diffrn_radiation_type MoK\a
_diffrn_radiation_wavelength 0.71073
_diffrn_reflns_av_R_equivalents 0.0720
_diffrn_reflns_av_sigmaI/netI 0.1003
_diffrn_reflns_limit_h_max 17
_diffrn_reflns_limit_h_min -17
_diffrn_reflns_limit_k_max 26
_diffrn_reflns_limit_k_min -18
_diffrn_reflns_limit_l_max 24
_diffrn_reflns_limit_l_min -30
_diffrn_reflns_number 60594
_diffrn_reflns_theta_full 31.17
_diffrn_reflns_theta_max 31.17
_diffrn_reflns_theta_min 1.48
_exptl_absorpt_coefficient_mu 2.223
_exptl_absorpt_correction_T_max 0.8083
_exptl_absorpt_correction_T_min 0.6648
_exptl_absorpt_correction_type multi-scan
_exptl_absorpt_process_details sadabs
_exptl_crystal_colour yellow
_exptl_crystal_density_diffrn 1.533
_exptl_crystal_density_method 'not measured'
_exptl_crystal_description block
_exptl_crystal_F_000 2148
_exptl_crystal_size_max 0.20
_exptl_crystal_size_mid 0.16
_exptl_crystal_size_min 0.10
_refine_diff_density_max 1.059
_refine_diff_density_min -1.377
_refine_diff_density_rms 0.304
_refine_ls_extinction_method none
_refine_ls_goodness_of_fit_ref 1.052
_refine_ls_hydrogen_treatment constr
_refine_ls_matrix_type full
_refine_ls_number_parameters 561
_refine_ls_number_reflns 14723
_refine_ls_number_restraints 0
_refine_ls_restrained_S_all 1.052
_refine_ls_R_factor_all 0.1106
_refine_ls_R_factor_gt 0.0499
_refine_ls_shift/su_max 0.002
_refine_ls_shift/su_mean 0.000
_refine_ls_structure_factor_coef Fsqd
_refine_ls_weighting_details 'calc w=1/[\s^2^(Fo^2^)+(0.0748P)^2^+0.0000P] where P=(Fo^2^+2Fc^2^)/3'
_refine_ls_weighting_scheme calc
_refine_ls_wR_factor_gt 0.1120
_refine_ls_wR_factor_ref 0.1568
_reflns_number_gt 8994
_reflns_number_total 14723
_reflns_threshold_expression >2sigma(I)
_cod_data_source_file ic801878e_si_002_1.cif
_cod_data_source_block lxw58
_cod_depositor_comments
;
The following automatic conversions were performed:
'_symmetry_cell_setting' value 'Monoclinic' changed to 'monoclinic'
according to '/home/saulius/struct/CIF-dictionaries/cif_core.dic'
dictionary named 'cif_core.dic' version 2.4.1 from 2010-06-29.

Automatic conversion script
Id: cif_fix_enum 1527 2010-12-29 10:47:43Z saulius 
;
_cod_original_sg_symbol_H-M 'P 21/c'
_cod_original_formula_sum 'C54 H49.50 Br2 N1.50 O P2 Rh'
_cod_database_code 4301321

loop_
_symmetry_equiv_pos_as_xyz
'x, y, z'
'-x, y+1/2, -z+1/2'
'-x, -y, -z'
'x, -y-1/2, z-1/2'

loop_
_atom_site_label
_atom_site_type_symbol
_atom_site_fract_x
_atom_site_fract_y
_atom_site_fract_z
_atom_site_U_iso_or_equiv
_atom_site_adp_type
_atom_site_occupancy
_atom_site_symmetry_multiplicity
_atom_site_calc_flag
_atom_site_refinement_flags
_atom_site_disorder_assembly
_atom_site_disorder_group
Rh1 Rh 0.42489(2) 0.798257(16) 0.433978(14) 0.01493(8) Uani 1 1 d . . .
Br1 Br 0.46284(4) 0.88793(2) 0.53066(2) 0.02897(12) Uani 1 1 d . . .
Br2 Br 0.38086(4) 0.69255(2) 0.50256(2) 0.02695(11) Uani 1 1 d . . .
C1 C 0.3991(3) 0.7360(2) 0.35319(18) 0.0187(8) Uani 1 1 d . . .
C2 C 0.3698(3) 0.6643(2) 0.3453(2) 0.0265(9) Uani 1 1 d . . .
H2 H 0.3562 0.6362 0.3821 0.032 Uiso 1 1 calc R . .
C3 C 0.3596(4) 0.6321(3) 0.2836(2) 0.0369(12) Uani 1 1 d . . .
H3 H 0.3400 0.5824 0.2792 0.044 Uiso 1 1 calc R . .
C4 C 0.3774(4) 0.6710(3) 0.2302(2) 0.0377(12) Uani 1 1 d . . .
H4 H 0.3716 0.6478 0.1890 0.045 Uiso 1 1 calc R . .
C5 C 0.4042(4) 0.7447(3) 0.2346(2) 0.0324(11) Uani 1 1 d . . .
C6 C 0.4220(4) 0.7905(3) 0.1804(2) 0.0443(14) Uani 1 1 d . . .
H6 H 0.4132 0.7706 0.1379 0.053 Uiso 1 1 calc R . .
C7 C 0.4503(4) 0.8597(3) 0.1879(2) 0.0429(13) Uani 1 1 d . . .
H7 H 0.4616 0.8878 0.1508 0.052 Uiso 1 1 calc R . .
C8 C 0.4643(4) 0.8928(3) 0.2503(2) 0.0329(11) Uani 1 1 d . . .
C9 C 0.4944(4) 0.9646(3) 0.2620(2) 0.0380(12) Uani 1 1 d . . .
H9 H 0.5087 0.9953 0.2271 0.046 Uiso 1 1 calc R . .
C10 C 0.5031(4) 0.9906(3) 0.3238(3) 0.0390(12) Uani 1 1 d . . .
H10 H 0.5230 1.0398 0.3320 0.047 Uiso 1 1 calc R . .
C11 C 0.4829(3) 0.9452(2) 0.3756(2) 0.0273(10) Uani 1 1 d . . .
H11 H 0.4884 0.9645 0.4183 0.033 Uiso 1 1 calc R . .
C12 C 0.4454(3) 0.8493(2) 0.30402(19) 0.0229(9) Uani 1 1 d . . .
C13 C 0.4154(3) 0.7758(2) 0.29673(19) 0.0222(9) Uani 1 1 d . . .
C14 C 0.2066(3) 0.9145(2) 0.37696(19) 0.0202(8) Uani 1 1 d . . .
C15 C 0.1464(4) 0.9207(3) 0.3166(2) 0.0289(10) Uani 1 1 d . . .
H15 H 0.1139 0.8790 0.2956 0.035 Uiso 1 1 calc R . .
C16 C 0.1331(4) 0.9884(3) 0.2861(2) 0.0342(11) Uani 1 1 d . . .
H16 H 0.0928 0.9922 0.2443 0.041 Uiso 1 1 calc R . .
C17 C 0.1782(4) 1.0490(3) 0.3167(2) 0.0337(11) Uani 1 1 d . . .
H17 H 0.1692 1.0948 0.2959 0.040 Uiso 1 1 calc R . .
C18 C 0.2358(4) 1.0439(2) 0.3765(2) 0.0298(10) Uani 1 1 d . . .
H18 H 0.2659 1.0862 0.3978 0.036 Uiso 1 1 calc R . .
C19 C 0.2507(4) 0.9772(2) 0.4065(2) 0.0263(9) Uani 1 1 d . . .
H19 H 0.2919 0.9742 0.4481 0.032 Uiso 1 1 calc R . .
C20 C 0.1658(3) 0.8534(2) 0.49563(18) 0.0190(8) Uani 1 1 d . . .
C21 C 0.0664(3) 0.8923(2) 0.4873(2) 0.0227(9) Uani 1 1 d . . .
H21 H 0.0369 0.9073 0.4451 0.027 Uiso 1 1 calc R . .
C22 C 0.0106(3) 0.9092(2) 0.5402(2) 0.0255(9) Uani 1 1 d . . .
H22 H -0.0565 0.9365 0.5343 0.031 Uiso 1 1 calc R . .
C23 C 0.0515(3) 0.8870(2) 0.6008(2) 0.0281(10) Uani 1 1 d . . .
H23 H 0.0125 0.8987 0.6369 0.034 Uiso 1 1 calc R . .
C24 C 0.1492(4) 0.8474(3) 0.6101(2) 0.0306(10) Uani 1 1 d . . .
H24 H 0.1773 0.8319 0.6525 0.037 Uiso 1 1 calc R . .
C25 C 0.2060(3) 0.8305(2) 0.5573(2) 0.0247(9) Uani 1 1 d . . .
H25 H 0.2728 0.8030 0.5635 0.030 Uiso 1 1 calc R . .
C26 C 0.1371(3) 0.7620(2) 0.3849(2) 0.0215(8) Uani 1 1 d . . .
C27 C 0.0658(4) 0.7248(2) 0.4227(2) 0.0301(10) Uani 1 1 d . . .
H27 H 0.0680 0.7351 0.4677 0.036 Uiso 1 1 calc R . .
C28 C -0.0072(4) 0.6736(3) 0.3951(3) 0.0416(13) Uani 1 1 d . . .
H28 H -0.0554 0.6491 0.4213 0.050 Uiso 1 1 calc R . .
C29 C -0.0112(4) 0.6575(3) 0.3304(3) 0.0453(14) Uani 1 1 d . . .
H29 H -0.0623 0.6223 0.3116 0.054 Uiso 1 1 calc R . .
C30 C 0.0591(4) 0.6926(3) 0.2926(2) 0.0387(12) Uani 1 1 d . . .
H30 H 0.0566 0.6812 0.2478 0.046 Uiso 1 1 calc R . .
C31 C 0.1331(3) 0.7440(3) 0.3192(2) 0.0283(10) Uani 1 1 d . . .
H31 H 0.1818 0.7674 0.2927 0.034 Uiso 1 1 calc R . .
C32 C 0.6923(3) 0.7595(2) 0.5279(2) 0.0225(9) Uani 1 1 d . . .
C33 C 0.6378(4) 0.7500(3) 0.5828(2) 0.0368(12) Uani 1 1 d . . .
H33 H 0.5586 0.7496 0.5795 0.044 Uiso 1 1 calc R . .
C34 C 0.6998(4) 0.7409(3) 0.6430(2) 0.0479(14) Uani 1 1 d . . .
H34 H 0.6621 0.7345 0.6806 0.058 Uiso 1 1 calc R . .
C35 C 0.8127(4) 0.7410(3) 0.6490(3) 0.0452(14) Uani 1 1 d . . .
H35 H 0.8537 0.7339 0.6902 0.054 Uiso 1 1 calc R . .
C36 C 0.8676(4) 0.7513(3) 0.5947(3) 0.0396(12) Uani 1 1 d . . .
H36 H 0.9467 0.7522 0.5989 0.047 Uiso 1 1 calc R . .
C37 C 0.8088(4) 0.7604(2) 0.5344(2) 0.0305(10) Uani 1 1 d . . .
H37 H 0.8476 0.7672 0.4972 0.037 Uiso 1 1 calc R . .
C38 C 0.6520(3) 0.6785(2) 0.4115(2) 0.0272(10) Uani 1 1 d . . .
C39 C 0.6926(4) 0.6222(3) 0.4495(3) 0.0422(13) Uani 1 1 d . . .
H39 H 0.7028 0.6277 0.4953 0.051 Uiso 1 1 calc R . .
C40 C 0.7194(5) 0.5565(3) 0.4215(3) 0.0626(18) Uani 1 1 d . . .
H40 H 0.7462 0.5175 0.4487 0.075 Uiso 1 1 calc R . .
C41 C 0.7077(5) 0.5477(3) 0.3559(3) 0.0576(17) Uani 1 1 d . . .
H41 H 0.7287 0.5034 0.3372 0.069 Uiso 1 1 calc R . .
C42 C 0.6655(4) 0.6030(3) 0.3172(3) 0.0455(14) Uani 1 1 d . . .
H42 H 0.6553 0.5971 0.2714 0.055 Uiso 1 1 calc R . .
C43 C 0.6376(3) 0.6677(3) 0.3448(2) 0.0316(11) Uani 1 1 d . . .
H43 H 0.6078 0.7057 0.3174 0.038 Uiso 1 1 calc R . .
C44 C 0.7064(3) 0.8313(2) 0.4092(2) 0.0213(8) Uani 1 1 d . . .
C45 C 0.7710(4) 0.8159(3) 0.3588(2) 0.0346(11) Uani 1 1 d . . .
H45 H 0.7702 0.7685 0.3408 0.041 Uiso 1 1 calc R . .
C46 C 0.8362(4) 0.8693(3) 0.3347(2) 0.0420(13) Uani 1 1 d . . .
H46 H 0.8803 0.8581 0.3007 0.050 Uiso 1 1 calc R . .
C47 C 0.8377(4) 0.9385(3) 0.3595(2) 0.0383(12) Uani 1 1 d . . .
H47 H 0.8811 0.9751 0.3419 0.046 Uiso 1 1 calc R . .
C48 C 0.7754(4) 0.9545(3) 0.4103(2) 0.0310(10) Uani 1 1 d . . .
H48 H 0.7766 1.0020 0.4280 0.037 Uiso 1 1 calc R . .
C49 C 0.7115(3) 0.9010(2) 0.4351(2) 0.0275(10) Uani 1 1 d . . .
H49 H 0.6703 0.9120 0.4705 0.033 Uiso 1 1 calc R . .
C50 C 0.8165(8) 0.9799(6) 0.1627(6) 0.151(5) Uani 1 1 d . . .
H50A H 0.7761 0.9363 0.1736 0.226 Uiso 1 1 calc R . .
H50B H 0.7631 1.0182 0.1489 0.226 Uiso 1 1 calc R . .
H50C H 0.8650 0.9961 0.2009 0.226 Uiso 1 1 calc R . .
C51 C 0.8843(7) 0.9635(5) 0.1100(5) 0.105(3) Uani 1 1 d . . .
H51A H 0.8419 0.9329 0.0767 0.126 Uiso 1 1 calc R . .
H51B H 0.9061 1.0087 0.0890 0.126 Uiso 1 1 calc R . .
C52 C 1.0598(7) 0.9005(5) 0.0944(4) 0.101(3) Uani 1 1 d . . .
H52A H 1.0192 0.8708 0.0598 0.122 Uiso 1 1 calc R . .
H52B H 1.0921 0.9428 0.0738 0.122 Uiso 1 1 calc R . .
C53 C 1.1475(6) 0.8583(5) 0.1284(5) 0.107(3) Uani 1 1 d . . .
H53A H 1.1909 0.8888 0.1605 0.160 Uiso 1 1 calc R . .
H53B H 1.1963 0.8395 0.0974 0.160 Uiso 1 1 calc R . .
H53C H 1.1150 0.8178 0.1504 0.160 Uiso 1 1 calc R . .
C54 C 0.4746(7) 0.4955(4) 0.4682(4) 0.077(2) Uani 1 1 d . A -1
N1 N 0.4560(3) 0.87566(18) 0.36658(15) 0.0209(7) Uani 1 1 d . . .
N2 N 0.4360(12) 0.4868(7) 0.4175(8) 0.097(4) Uani 0.50 1 d P A -1
O1 O 0.9829(4) 0.9252(3) 0.1391(2) 0.0784(14) Uani 1 1 d . . .
P1 P 0.23335(8) 0.83017(6) 0.42286(5) 0.0177(2) Uani 1 1 d . . .
P2 P 0.61790(8) 0.76596(6) 0.44620(5) 0.0190(2) Uani 1 1 d . . .

loop_
_atom_site_aniso_label
_atom_site_aniso_U_11
_atom_site_aniso_U_22
_atom_site_aniso_U_33
_atom_site_aniso_U_23
_atom_site_aniso_U_13
_atom_site_aniso_U_12
Rh1 0.01468(15) 0.01776(16) 0.01228(14) -0.00136(11) 0.00112(11) 0.00050(12)
Br1 0.0285(2) 0.0322(3) 0.0261(2) -0.00830(18) 0.00226(18) -0.00215(19)
Br2 0.0305(2) 0.0273(2) 0.0231(2) 0.00346(17) 0.00369(18) -0.00054(18)
C1 0.0136(18) 0.026(2) 0.0154(19) -0.0041(16) -0.0015(15) 0.0044(16)
C2 0.021(2) 0.029(2) 0.029(2) -0.0079(18) -0.0003(18) 0.0041(18)
C3 0.025(2) 0.037(3) 0.047(3) -0.023(2) -0.003(2) 0.006(2)
C4 0.030(3) 0.056(3) 0.025(2) -0.022(2) -0.005(2) 0.011(2)
C5 0.021(2) 0.057(3) 0.019(2) -0.012(2) -0.0001(17) 0.008(2)
C6 0.044(3) 0.079(4) 0.011(2) 0.001(2) 0.005(2) 0.015(3)
C7 0.036(3) 0.072(4) 0.022(3) 0.015(2) 0.009(2) 0.008(3)
C8 0.022(2) 0.053(3) 0.025(2) 0.015(2) 0.0099(19) 0.006(2)
C9 0.033(3) 0.045(3) 0.037(3) 0.024(2) 0.009(2) 0.001(2)
C10 0.034(3) 0.027(3) 0.056(3) 0.017(2) 0.008(2) -0.002(2)
C11 0.024(2) 0.020(2) 0.039(3) 0.0022(19) 0.0067(19) 0.0008(18)
C12 0.0150(19) 0.034(2) 0.020(2) 0.0008(17) 0.0018(16) 0.0042(17)
C13 0.0156(19) 0.034(2) 0.017(2) -0.0010(17) 0.0015(16) 0.0072(17)
C14 0.0163(19) 0.027(2) 0.018(2) 0.0019(16) 0.0032(15) 0.0052(16)
C15 0.025(2) 0.040(3) 0.021(2) 0.0021(19) 0.0024(18) 0.000(2)
C16 0.032(3) 0.047(3) 0.023(2) 0.010(2) 0.0041(19) 0.006(2)
C17 0.032(3) 0.033(3) 0.037(3) 0.015(2) 0.010(2) 0.013(2)
C18 0.028(2) 0.026(2) 0.037(3) 0.003(2) 0.011(2) 0.0045(19)
C19 0.026(2) 0.028(2) 0.025(2) 0.0029(18) 0.0024(18) 0.0076(18)
C20 0.0173(19) 0.021(2) 0.019(2) -0.0030(16) 0.0020(15) -0.0006(16)
C21 0.020(2) 0.026(2) 0.022(2) 0.0002(17) 0.0023(16) 0.0020(17)
C22 0.020(2) 0.026(2) 0.032(2) 0.0017(18) 0.0101(18) 0.0043(18)
C23 0.022(2) 0.032(3) 0.032(2) -0.0060(19) 0.0126(19) -0.0015(19)
C24 0.024(2) 0.048(3) 0.020(2) 0.004(2) 0.0042(18) 0.002(2)
C25 0.019(2) 0.034(2) 0.021(2) 0.0030(18) 0.0043(17) 0.0036(18)
C26 0.0160(19) 0.024(2) 0.025(2) -0.0032(17) 0.0005(16) 0.0045(16)
C27 0.031(2) 0.033(3) 0.026(2) -0.0030(19) 0.0016(19) -0.006(2)
C28 0.034(3) 0.038(3) 0.054(3) -0.010(2) 0.010(2) -0.014(2)
C29 0.033(3) 0.048(3) 0.053(3) -0.029(3) -0.004(2) -0.005(2)
C30 0.029(3) 0.052(3) 0.034(3) -0.020(2) -0.003(2) -0.002(2)
C31 0.019(2) 0.039(3) 0.026(2) -0.0072(19) -0.0014(17) 0.0040(19)
C32 0.022(2) 0.020(2) 0.024(2) 0.0012(16) -0.0029(17) 0.0006(17)
C33 0.023(2) 0.058(3) 0.028(3) 0.007(2) -0.0040(19) -0.003(2)
C34 0.041(3) 0.079(4) 0.021(3) 0.013(3) -0.007(2) -0.006(3)
C35 0.039(3) 0.049(3) 0.041(3) 0.011(2) -0.024(2) -0.011(3)
C36 0.024(2) 0.034(3) 0.057(3) 0.008(2) -0.013(2) -0.005(2)
C37 0.023(2) 0.032(3) 0.035(3) 0.003(2) -0.0045(19) -0.0005(19)
C38 0.017(2) 0.027(2) 0.037(3) -0.0043(19) -0.0012(18) 0.0002(17)
C39 0.050(3) 0.033(3) 0.042(3) -0.007(2) -0.001(2) 0.007(2)
C40 0.077(5) 0.031(3) 0.079(5) -0.006(3) 0.004(4) 0.018(3)
C41 0.055(4) 0.038(3) 0.080(5) -0.023(3) 0.006(3) 0.010(3)
C42 0.025(2) 0.060(4) 0.053(3) -0.034(3) 0.007(2) -0.005(2)
C43 0.017(2) 0.037(3) 0.041(3) -0.014(2) 0.0028(19) 0.0021(19)
C44 0.0142(19) 0.026(2) 0.024(2) -0.0001(17) 0.0003(16) 0.0035(16)
C45 0.033(3) 0.033(3) 0.039(3) -0.004(2) 0.013(2) -0.005(2)
C46 0.038(3) 0.049(3) 0.043(3) -0.006(2) 0.023(2) -0.009(2)
C47 0.034(3) 0.046(3) 0.035(3) 0.001(2) 0.004(2) -0.016(2)
C48 0.025(2) 0.031(3) 0.036(3) 0.001(2) 0.003(2) -0.0066(19)
C49 0.023(2) 0.032(3) 0.028(2) -0.0040(19) 0.0047(18) 0.0007(19)
C50 0.118(9) 0.137(10) 0.196(12) -0.045(9) 0.008(8) 0.062(7)
C51 0.099(7) 0.081(6) 0.121(8) -0.033(5) -0.051(6) 0.019(5)
C52 0.110(7) 0.099(7) 0.102(7) -0.039(5) 0.040(6) -0.052(6)
C53 0.063(5) 0.078(6) 0.175(10) -0.052(6) -0.011(6) 0.005(4)
C54 0.097(6) 0.069(5) 0.062(5) -0.006(4) -0.002(4) 0.000(4)
N1 0.0168(16) 0.0272(19) 0.0189(17) 0.0022(14) 0.0027(13) 0.0012(14)
N2 0.100(11) 0.077(9) 0.112(12) -0.023(9) 0.006(9) 0.009(8)
O1 0.075(3) 0.075(3) 0.082(4) -0.027(3) -0.005(3) 0.002(3)
P1 0.0162(5) 0.0218(5) 0.0151(5) -0.0014(4) 0.0013(4) 0.0016(4)
P2 0.0157(5) 0.0221(6) 0.0189(5) -0.0021(4) 0.0010(4) 0.0008(4)

loop_
_atom_type_symbol
_atom_type_description
_atom_type_scat_dispersion_real
_atom_type_scat_dispersion_imag
_atom_type_scat_source
C C 0.0033 0.0016 'International Tables Vol C Tables 4.2.6.8 and 6.1.1.4'
H H 0.0000 0.0000 'International Tables Vol C Tables 4.2.6.8 and 6.1.1.4'
N N 0.0061 0.0033 'International Tables Vol C Tables 4.2.6.8 and 6.1.1.4'
P P 0.1023 0.0942 'International Tables Vol C Tables 4.2.6.8 and 6.1.1.4'
Br Br -0.2901 2.4595 'International Tables Vol C Tables 4.2.6.8 and 6.1.1.4'
Rh Rh -1.1178 0.9187 'International Tables Vol C Tables 4.2.6.8 and 6.1.1.4'
O O 0.0106 0.0060 'International Tables Vol C Tables 4.2.6.8 and 6.1.1.4'

loop_
_geom_angle_atom_site_label_1
_geom_angle_atom_site_label_2
_geom_angle_atom_site_label_3
_geom_angle
_geom_angle_site_symmetry_1
_geom_angle_site_symmetry_3
_geom_angle_publ_flag
C1 Rh1 N1 81.83(15) . . ?
C1 Rh1 P1 89.93(11) . . ?
N1 Rh1 P1 90.43(9) . . ?
C1 Rh1 P2 90.44(11) . . ?
N1 Rh1 P2 89.97(9) . . ?
P1 Rh1 P2 179.49(4) . . ?
C1 Rh1 Br2 90.13(12) . . ?
N1 Rh1 Br2 171.95(9) . . ?
P1 Rh1 Br2 89.18(3) . . ?
P2 Rh1 Br2 90.47(3) . . ?
C1 Rh1 Br1 174.67(12) . . ?
N1 Rh1 Br1 92.84(9) . . ?
P1 Rh1 Br1 90.36(3) . . ?
P2 Rh1 Br1 89.30(3) . . ?
Br2 Rh1 Br1 95.201(17) . . ?
C2 C1 C13 117.4(4) . . ?
C2 C1 Rh1 131.2(3) . . ?
C13 C1 Rh1 111.4(3) . . ?
C1 C2 C3 120.8(4) . . ?
C4 C3 C2 120.9(5) . . ?
C3 C4 C5 121.1(4) . . ?
C4 C5 C13 117.2(4) . . ?
C4 C5 C6 125.0(4) . . ?
C13 C5 C6 117.8(5) . . ?
C7 C6 C5 122.1(4) . . ?
C6 C7 C8 121.6(4) . . ?
C9 C8 C12 117.9(4) . . ?
C9 C8 C7 124.9(4) . . ?
C12 C8 C7 117.2(5) . . ?
C10 C9 C8 119.6(4) . . ?
C9 C10 C11 120.3(5) . . ?
N1 C11 C10 122.0(4) . . ?
N1 C12 C13 116.0(4) . . ?
N1 C12 C8 122.2(4) . . ?
C13 C12 C8 121.7(4) . . ?
C5 C13 C12 119.5(4) . . ?
C5 C13 C1 122.5(4) . . ?
C12 C13 C1 118.0(4) . . ?
C15 C14 C19 117.9(4) . . ?
C15 C14 P1 125.9(3) . . ?
C19 C14 P1 116.2(3) . . ?
C14 C15 C16 120.4(4) . . ?
C17 C16 C15 120.0(4) . . ?
C18 C17 C16 120.3(4) . . ?
C17 C18 C19 120.0(4) . . ?
C18 C19 C14 121.4(4) . . ?
C25 C20 C21 119.0(4) . . ?
C25 C20 P1 122.9(3) . . ?
C21 C20 P1 118.0(3) . . ?
C22 C21 C20 120.3(4) . . ?
C23 C22 C21 120.2(4) . . ?
C22 C23 C24 120.6(4) . . ?
C23 C24 C25 119.5(4) . . ?
C20 C25 C24 120.4(4) . . ?
C31 C26 C27 117.8(4) . . ?
C31 C26 P1 122.4(3) . . ?
C27 C26 P1 119.7(3) . . ?
C28 C27 C26 120.7(4) . . ?
C29 C28 C27 120.7(5) . . ?
C28 C29 C30 119.7(5) . . ?
C29 C30 C31 120.7(5) . . ?
C30 C31 C26 120.5(4) . . ?
C33 C32 C37 118.9(4) . . ?
C33 C32 P2 122.6(3) . . ?
C37 C32 P2 118.4(3) . . ?
C32 C33 C34 119.6(4) . . ?
C35 C34 C33 121.3(5) . . ?
C34 C35 C36 119.5(5) . . ?
C35 C36 C37 120.7(4) . . ?
C36 C37 C32 120.0(4) . . ?
C39 C38 C43 117.6(4) . . ?
C39 C38 P2 121.8(4) . . ?
C43 C38 P2 120.5(4) . . ?
C38 C39 C40 120.5(5) . . ?
C41 C40 C39 120.9(6) . . ?
C40 C41 C42 119.3(5) . . ?
C41 C42 C43 119.9(5) . . ?
C42 C43 C38 121.7(5) . . ?
C49 C44 C45 118.1(4) . . ?
C49 C44 P2 116.9(3) . . ?
C45 C44 P2 125.0(3) . . ?
C46 C45 C44 120.4(4) . . ?
C47 C46 C45 120.9(4) . . ?
C46 C47 C48 119.6(4) . . ?
C49 C48 C47 119.8(4) . . ?
C48 C49 C44 121.4(4) . . ?
O1 C51 C50 106.7(8) . . ?
C53 C52 O1 110.2(8) . . ?
C11 N1 C12 118.0(4) . . ?
C11 N1 Rh1 129.3(3) . . ?
C12 N1 Rh1 112.7(3) . . ?
C52 O1 C51 115.9(7) . . ?
C26 P1 C14 107.00(19) . . ?
C26 P1 C20 101.29(18) . . ?
C14 P1 C20 99.08(18) . . ?
C26 P1 Rh1 115.94(13) . . ?
C14 P1 Rh1 112.15(13) . . ?
C20 P1 Rh1 119.37(13) . . ?
C44 P2 C32 100.29(19) . . ?
C44 P2 C38 104.57(19) . . ?
C32 P2 C38 101.4(2) . . ?
C44 P2 Rh1 113.31(13) . . ?
C32 P2 Rh1 119.30(14) . . ?
C38 P2 Rh1 115.80(14) . . ?

loop_
_geom_bond_atom_site_label_1
_geom_bond_atom_site_label_2
_geom_bond_distance
_geom_bond_site_symmetry_2
_geom_bond_publ_flag
Rh1 C1 2.028(4) . ?
Rh1 N1 2.061(3) . ?
Rh1 P1 2.3725(10) . ?
Rh1 P2 2.3913(11) . ?
Rh1 Br2 2.5053(5) . ?
Rh1 Br1 2.6022(5) . ?
C1 C2 1.377(6) . ?
C1 C13 1.413(6) . ?
C2 C3 1.402(6) . ?
C3 C4 1.355(7) . ?
C4 C5 1.401(7) . ?
C5 C13 1.403(6) . ?
C5 C6 1.440(7) . ?
C6 C7 1.329(8) . ?
C7 C8 1.424(7) . ?
C8 C9 1.389(7) . ?
C8 C12 1.411(6) . ?
C9 C10 1.361(7) . ?
C10 C11 1.403(6) . ?
C11 N1 1.333(5) . ?
C12 N1 1.378(5) . ?
C12 C13 1.409(6) . ?
C14 C15 1.383(6) . ?
C14 C19 1.390(6) . ?
C14 P1 1.835(4) . ?
C15 C16 1.402(6) . ?
C16 C17 1.371(7) . ?
C17 C18 1.359(6) . ?
C18 C19 1.383(6) . ?
C20 C25 1.383(6) . ?
C20 C21 1.394(6) . ?
C20 P1 1.839(4) . ?
C21 C22 1.381(5) . ?
C22 C23 1.362(6) . ?
C23 C24 1.384(6) . ?
C24 C25 1.387(6) . ?
C26 C31 1.397(6) . ?
C26 C27 1.402(6) . ?
C26 P1 1.832(4) . ?
C27 C28 1.375(6) . ?
C28 C29 1.369(7) . ?
C29 C30 1.376(7) . ?
C30 C31 1.378(6) . ?
C32 C33 1.384(6) . ?
C32 C37 1.399(6) . ?
C32 P2 1.833(4) . ?
C33 C34 1.396(6) . ?
C34 C35 1.354(7) . ?
C35 C36 1.377(7) . ?
C36 C37 1.381(6) . ?
C38 C39 1.364(7) . ?
C38 C43 1.388(6) . ?
C38 P2 1.834(4) . ?
C39 C40 1.398(7) . ?
C40 C41 1.362(8) . ?
C41 C42 1.363(8) . ?
C42 C43 1.381(6) . ?
C44 C49 1.394(6) . ?
C44 C45 1.398(6) . ?
C44 P2 1.832(4) . ?
C45 C46 1.388(6) . ?
C46 C47 1.377(7) . ?
C47 C48 1.389(6) . ?
C48 C49 1.387(6) . ?
C50 C51 1.464(12) . ?
C51 O1 1.460(9) . ?
C52 C53 1.437(11) . ?
C52 O1 1.452(8) . ?
C54 N2 1.114(15) . ?
